data_4305023
loop_
_publ_author_name
'Vadapalli Chandrasekhar'
'Balasubramanian Murugesa Pandian'
'Ramamoorthy Boomishankar'
'Alexander Steiner'
'Jagadese J. Vittal'
'Ahmad Houri'
'Rodolphe Cl\'erac'

_publ_contact_author_address
;Head, Department of Chemistry
Indian Institute of Technology Kanpur
Kanpur 208016
Uttarpradesh
India
;
_publ_contact_author_email vc@iitk.ac.in
_publ_contact_author_fax '+91-512-259 7436'
_publ_contact_author_name 'Prof. V. Chandrasekhar'
_publ_contact_author_phone '+91-512-259 7259'
_publ_section_title
;
 Trinuclear Heterobimetallic Ni2Ln complexes [L2Ni2Ln][ClO4] (Ln = La, Ce,
 Pr, Nd, Sm, Eu, Gd, Tb, Dy, Ho, and Er; LH3=
 (S)P[N(Me)N=CH-C6H3-2-OH-3-OMe]3): From Simple Paramagnetic Complexes
 to Single-Molecule Magnet Behavior
;
_journal_name_full 'Inorganic Chemistry'
_journal_page_first 4918
_journal_page_last 4929
_journal_paper_doi 10.1021/ic800199x
_journal_volume 47
_journal_year 2008
_chemical_formula_sum 'C56 H70 Cl7 N12 Ni2 O20 P2 S2 Sm'
_chemical_formula_weight 1873.22
_chemical_name_systematic ?
_space_group_IT_number 5
_symmetry_cell_setting monoclinic
_symmetry_space_group_name_Hall 'C 2y'
_symmetry_space_group_name_H-M 'C 1 2 1'
_atom_sites_solution_hydrogens geom
_atom_sites_solution_primary direct
_atom_sites_solution_secondary difmap
_audit_creation_method SHELXL-97
_cell_angle_alpha 90.00
_cell_angle_beta 120.854(2)
_cell_angle_gamma 90.00
_cell_formula_units_Z 2
_cell_length_a 21.224(2)
_cell_length_b 11.8162(12)
_cell_length_c 17.9516(18)
_cell_measurement_reflns_used 868
_cell_measurement_temperature 223(2)
_cell_measurement_theta_max 23.37
_cell_measurement_theta_min 2.43
_cell_volume 3864.9(7)
_computing_cell_refinement 'Bruker SMART'
_computing_data_collection 'Bruker SMART'
_computing_data_reduction 'Bruker SAINT'
_computing_molecular_graphics 'Bruker SHELXTL'
_computing_publication_material 'Bruker SHELXTL'
_computing_structure_refinement 'SHELXL-97 (Sheldrick, 1997)'
_computing_structure_solution 'SHELXS-97 (Sheldrick, 1990)'
_diffrn_ambient_temperature 223(2)
_diffrn_measured_fraction_theta_full 0.999
_diffrn_measured_fraction_theta_max 0.999
_diffrn_measurement_device_type 'CCD area detector'
_diffrn_measurement_method 'phi and omega scans'
_diffrn_radiation_monochromator graphite
_diffrn_radiation_source 'fine-focus sealed tube'
_diffrn_radiation_type MoK\a
_diffrn_radiation_wavelength 0.71073
_diffrn_reflns_av_R_equivalents 0.0275
_diffrn_reflns_av_sigmaI/netI 0.0506
_diffrn_reflns_limit_h_max 25
_diffrn_reflns_limit_h_min -18
_diffrn_reflns_limit_k_max 14
_diffrn_reflns_limit_k_min -14
_diffrn_reflns_limit_l_max 20
_diffrn_reflns_limit_l_min -21
_diffrn_reflns_number 11553
_diffrn_reflns_theta_full 25.00
_diffrn_reflns_theta_max 25.00
_diffrn_reflns_theta_min 1.93
_exptl_absorpt_coefficient_mu 1.643
_exptl_absorpt_correction_T_max 1.00
_exptl_absorpt_correction_T_min 0.7154
_exptl_absorpt_correction_type empirical
_exptl_crystal_colour green
_exptl_crystal_density_diffrn 1.610
_exptl_crystal_density_method 'not measured'
_exptl_crystal_description block
_exptl_crystal_F_000 1898
_exptl_crystal_size_max 0.4
_exptl_crystal_size_mid 0.12
_exptl_crystal_size_min 0.1
_refine_diff_density_max 0.865
_refine_diff_density_min -0.504
_refine_diff_density_rms 0.103
_refine_ls_abs_structure_details 'Flack H D (1983), Acta Cryst. A39, 876-881'
_refine_ls_abs_structure_Flack 0.338(14)
_refine_ls_extinction_method none
_refine_ls_goodness_of_fit_ref 1.061
_refine_ls_hydrogen_treatment constr
_refine_ls_matrix_type full
_refine_ls_number_parameters 461
_refine_ls_number_reflns 6513
_refine_ls_number_restraints 14
_refine_ls_restrained_S_all 1.065
_refine_ls_R_factor_all 0.0534
_refine_ls_R_factor_gt 0.0473
_refine_ls_shift/su_max 0.000
_refine_ls_shift/su_mean 0.000
_refine_ls_structure_factor_coef Fsqd
_refine_ls_weighting_details 'calc w=1/[\s^2^(Fo^2^)+(0.0729P)^2^+3.6433P] where P=(Fo^2^+2Fc^2^)/3'
_refine_ls_weighting_scheme calc
_refine_ls_wR_factor_gt 0.1223
_refine_ls_wR_factor_ref 0.1271
_reflns_number_gt 5819
_reflns_number_total 6513
_reflns_threshold_expression >2sigma(I)
_cod_data_source_file ic800199x-file004_05.cif
_cod_data_source_block Ni2Sm
_cod_depositor_comments
;
 Marking attached hydrogen atoms.

 Antanas Vaitkus,
 2017-01-03

The following automatic conversions were performed:
'_symmetry_cell_setting' value 'Monoclinic' changed to 'monoclinic'
according to '/home/saulius/struct/CIF-dictionaries/cif_core.dic'
dictionary named 'cif_core.dic' version 2.4.1 from
2010-06-29.

'_refine_ls_hydrogen_treatment' value 'Constr' changed to
'constr' according to '/home/saulius/struct/CIF-dictionaries/cif_core.dic'
dictionary named 'cif_core.dic' version 2.4.1 from 2010-06-29.

Automatic conversion script
Id: cif_fix_enum 1527 2010-12-29 10:47:43Z saulius 
;
_cod_database_code 4305023

loop_
_symmetry_equiv_pos_as_xyz
'x, y, z'
'-x, y, -z'
'x+1/2, y+1/2, z'
'-x+1/2, y+1/2, -z'

loop_
_atom_site_label
_atom_site_type_symbol
_atom_site_fract_x
_atom_site_fract_y
_atom_site_fract_z
_atom_site_U_iso_or_equiv
_atom_site_adp_type
_atom_site_occupancy
_atom_site_symmetry_multiplicity
_atom_site_calc_flag
_atom_site_refinement_flags
_atom_site_disorder_assembly
_atom_site_disorder_group
_atom_site_attached_hydrogens
Sm1 Sm 0.5000 0.49278(2) 0.5000 0.03427(14) Uani 1 2 d S . . 0
Ni1 Ni 0.39497(4) 0.48742(11) 0.28424(4) 0.03176(18) Uani 1 1 d . . . 0
P1 P 0.29191(9) 0.47958(18) 0.07282(9) 0.0412(4) Uani 1 1 d . . . 0
S1 S 0.23158(12) 0.47339(17) -0.05156(10) 0.0584(6) Uani 1 1 d . . . 0
N1 N 0.2819(3) 0.5987(5) 0.1147(4) 0.0415(15) Uani 1 1 d . . . 0
N2 N 0.3430(3) 0.6232(4) 0.2017(3) 0.0360(12) Uani 1 1 d . . . 0
N3 N 0.3814(3) 0.4721(5) 0.1087(3) 0.0436(14) Uani 1 1 d . . . 0
N4 N 0.4237(3) 0.4326(5) 0.1966(3) 0.0376(12) Uani 1 1 d . . . 0
N5 N 0.2746(4) 0.3748(5) 0.1225(4) 0.0441(16) Uani 1 1 d . . . 0
N6 N 0.2989(3) 0.3987(4) 0.2124(3) 0.0381(13) Uani 1 1 d . . . 0
O1 O 0.4696(3) 0.6030(4) 0.3696(3) 0.0329(11) Uani 1 1 d . . . 0
O2 O 0.5712(3) 0.7047(4) 0.5047(3) 0.0354(11) Uani 1 1 d . . . 0
O3 O 0.4765(3) 0.3824(4) 0.3732(3) 0.0340(11) Uani 1 1 d . . . 0
O4 O 0.5725(3) 0.2771(5) 0.5108(3) 0.0441(13) Uani 1 1 d . . . 0
O5 O 0.37133(18) 0.4877(5) 0.3824(2) 0.0338(8) Uani 1 1 d . . . 0
O6 O 0.3759(2) 0.5035(5) 0.5287(2) 0.0409(9) Uani 1 1 d . . . 0
C1 C 0.4745(3) 0.7116(5) 0.3617(4) 0.0317(13) Uani 1 1 d . . . 0
C2 C 0.5302(4) 0.7713(6) 0.4329(4) 0.0367(14) Uani 1 1 d . . . 0
C3 C 0.5387(4) 0.8865(6) 0.4298(4) 0.0448(16) Uani 1 1 d . . . 0
H3 H 0.5761 0.9246 0.4784 0.054 Uiso 1 1 calc R . . 0
C4 C 0.4919(4) 0.9460(6) 0.3546(5) 0.0540(19) Uani 1 1 d . . . 0
H4 H 0.4966 1.0250 0.3535 0.065 Uiso 1 1 calc R . . 0
C5 C 0.4383(4) 0.8908(6) 0.2814(5) 0.054(2) Uani 1 1 d . . . 0
H5 H 0.4093 0.9309 0.2295 0.065 Uiso 1 1 calc R . . 0
C6 C 0.4276(4) 0.7734(5) 0.2856(4) 0.0378(15) Uani 1 1 d . . . 0
C7 C 0.3668(4) 0.7242(6) 0.2104(4) 0.0413(15) Uani 1 1 d . . . 0
H7 H 0.3414 0.7717 0.1618 0.050 Uiso 1 1 calc R . . 0
C8 C 0.6397(4) 0.7485(7) 0.5731(4) 0.0505(19) Uani 1 1 d . . . 0
H8A H 0.6491 0.8216 0.5561 0.076 Uiso 1 1 calc R . . 0
H8B H 0.6790 0.6966 0.5841 0.076 Uiso 1 1 calc R . . 0
H8C H 0.6374 0.7570 0.6254 0.076 Uiso 1 1 calc R . . 0
C9 C 0.2102(4) 0.6343(8) 0.1008(5) 0.064(2) Uani 1 1 d . . . 0
H9A H 0.2157 0.7053 0.1306 0.096 Uiso 1 1 calc R . . 0
H9B H 0.1918 0.5769 0.1233 0.096 Uiso 1 1 calc R . . 0
H9C H 0.1760 0.6441 0.0391 0.096 Uiso 1 1 calc R . . 0
C11 C 0.5190(3) 0.3116(5) 0.3621(4) 0.0325(13) Uani 1 1 d . . . 0
C12 C 0.5731(4) 0.2512(5) 0.4354(4) 0.0379(15) Uani 1 1 d . . . 0
C13 C 0.6194(4) 0.1783(6) 0.4304(5) 0.0451(16) Uani 1 1 d . . . 0
H13 H 0.6553 0.1409 0.4806 0.054 Uiso 1 1 calc R . . 0
C14 C 0.6145(4) 0.1581(6) 0.3518(5) 0.0511(18) Uani 1 1 d . . . 0
H14 H 0.6467 0.1067 0.3483 0.061 Uiso 1 1 calc R . . 0
C15 C 0.5637(4) 0.2121(6) 0.2807(5) 0.0475(17) Uani 1 1 d . . . 0
H15 H 0.5599 0.1964 0.2272 0.057 Uiso 1 1 calc R . . 0
C16 C 0.5158(4) 0.2915(6) 0.2835(4) 0.0419(15) Uani 1 1 d . . . 0
C17 C 0.4666(4) 0.3513(6) 0.2049(4) 0.0429(16) Uani 1 1 d . . . 0
H17 H 0.4659 0.3282 0.1543 0.052 Uiso 1 1 calc R . . 0
C18 C 0.6082(5) 0.1980(6) 0.5814(4) 0.0521(19) Uani 1 1 d . . . 0
H18A H 0.6037 0.2240 0.6297 0.078 Uiso 1 1 calc R . . 0
H18B H 0.6597 0.1923 0.5995 0.078 Uiso 1 1 calc R . . 0
H18C H 0.5852 0.1243 0.5626 0.078 Uiso 1 1 calc R . . 0
C19 C 0.4184(5) 0.5504(8) 0.0815(5) 0.071(3) Uani 1 1 d . . . 0
H19A H 0.4700 0.5309 0.1097 0.107 Uiso 1 1 calc R . . 0
H19B H 0.4133 0.6268 0.0975 0.107 Uiso 1 1 calc R . . 0
H19C H 0.3965 0.5459 0.0191 0.107 Uiso 1 1 calc R . . 0
C21 C 0.3137(4) 0.4462(5) 0.3830(4) 0.0383(15) Uani 1 1 d . . . 0
C22 C 0.3137(3) 0.4555(5) 0.4625(4) 0.0372(14) Uani 1 1 d . . . 0
C23 C 0.2550(4) 0.4157(7) 0.4683(5) 0.0523(18) Uani 1 1 d . . . 0
H23 H 0.2556 0.4220 0.5209 0.063 Uiso 1 1 calc R . . 0
C24 C 0.1948(4) 0.3661(7) 0.3960(5) 0.058(2) Uani 1 1 d . . . 0
H24 H 0.1541 0.3411 0.3989 0.069 Uiso 1 1 calc R . . 0
C25 C 0.1961(4) 0.3548(8) 0.3211(5) 0.058(2) Uani 1 1 d . . . 0
H25 H 0.1566 0.3182 0.2736 0.069 Uiso 1 1 calc R . . 0
C26 C 0.2542(4) 0.3955(6) 0.3122(4) 0.0433(16) Uani 1 1 d . . . 0
C27 C 0.2495(4) 0.3771(6) 0.2300(4) 0.0444(16) Uani 1 1 d . . . 0
H27 H 0.2055 0.3461 0.1852 0.053 Uiso 1 1 calc R . . 0
C28 C 0.3747(4) 0.5343(6) 0.6048(5) 0.0543(19) Uani 1 1 d . . . 0
H28A H 0.4215 0.5678 0.6467 0.081 Uiso 1 1 calc R . . 0
H28B H 0.3662 0.4674 0.6298 0.081 Uiso 1 1 calc R . . 0
H28C H 0.3357 0.5885 0.5898 0.081 Uiso 1 1 calc R . . 0
C29 C 0.2797(6) 0.2579(7) 0.1037(5) 0.068(2) Uani 1 1 d . . . 0
H29A H 0.2682 0.2099 0.1389 0.102 Uiso 1 1 calc R . . 0
H29B H 0.3292 0.2419 0.1166 0.102 Uiso 1 1 calc R . . 0
H29C H 0.2452 0.2431 0.0427 0.102 Uiso 1 1 calc R . . 0
Cl1 Cl 0.5000 0.2588(4) 0.0000 0.0908(11) Uani 1 2 d SD . . 0
O7 O 0.4587(10) 0.1851(15) -0.0782(10) 0.138(6) Uiso 0.60 1 d PD . . 0
O8 O 0.4412(11) 0.3185(19) 0.0035(16) 0.176(9) Uiso 0.60 1 d PD . . 0
O7A O 0.5142(17) 0.200(2) -0.0593(15) 0.139(6) Uiso 0.40 1 d PD . . 0
O8A O 0.4466(13) 0.3488(19) -0.0453(17) 0.139(6) Uiso 0.40 1 d PD . . 0
C1S C 0.6899(4) 0.4704(7) 0.1968(6) 0.084(3) Uani 1 1 d D . . 0
H1SA H 0.6826 0.4426 0.1409 0.101 Uiso 1 1 calc R . . 0
Cl1S Cl 0.7765(2) 0.5241(4) 0.2569(2) 0.1484(19) Uani 1 1 d D . . 0
Cl2S Cl 0.6272(3) 0.5755(5) 0.1765(4) 0.192(2) Uani 1 1 d D . . 0
Cl3S Cl 0.6809(3) 0.3581(4) 0.2521(3) 0.1477(17) Uani 1 1 d D . . 0
O1S O 0.4196(9) -0.1174(14) -0.0024(10) 0.116(5) Uiso 0.60 1 d P . . 2
O1SA O 0.4385(14) -0.183(2) -0.0345(17) 0.134(8) Uiso 0.40 1 d P . . 2
O2S O 0.4959(18) -0.093(3) -0.138(2) 0.122(10) Uiso 0.30 1 d P . . 2
O2SA O 0.4438(13) -0.047(2) -0.1285(16) 0.132(8) Uiso 0.40 1 d P . . 2
O2SB O 0.509(2) -0.086(3) -0.020(3) 0.141(13) Uiso 0.30 1 d P . . 2

loop_
_atom_site_aniso_label
_atom_site_aniso_U_11
_atom_site_aniso_U_22
_atom_site_aniso_U_33
_atom_site_aniso_U_23
_atom_site_aniso_U_13
_atom_site_aniso_U_12
Sm1 0.0398(2) 0.0345(2) 0.02198(19) 0.000 0.01109(16) 0.000
Ni1 0.0389(4) 0.0278(4) 0.0231(3) -0.0004(4) 0.0119(3) -0.0013(4)
P1 0.0548(9) 0.0307(11) 0.0248(7) -0.0007(9) 0.0110(6) -0.0033(9)
S1 0.0785(12) 0.0454(13) 0.0270(7) -0.0034(8) 0.0095(8) -0.0069(9)
N1 0.041(3) 0.037(3) 0.027(3) 0.001(3) 0.003(3) 0.004(3)
N2 0.043(3) 0.028(3) 0.025(2) -0.001(2) 0.008(2) 0.002(2)
N3 0.057(3) 0.045(4) 0.024(2) -0.003(2) 0.017(2) -0.003(3)
N4 0.046(3) 0.038(3) 0.026(3) 0.005(2) 0.017(2) 0.003(3)
N5 0.068(4) 0.032(3) 0.027(3) -0.006(3) 0.020(3) -0.011(3)
N6 0.045(3) 0.032(3) 0.025(3) -0.005(2) 0.010(2) -0.004(2)
O1 0.040(3) 0.030(3) 0.026(3) 0.002(2) 0.015(2) -0.004(2)
O2 0.035(3) 0.030(2) 0.030(3) -0.002(2) 0.010(2) -0.002(2)
O3 0.041(3) 0.028(2) 0.026(3) 0.002(2) 0.013(2) 0.007(2)
O4 0.056(4) 0.045(3) 0.025(3) 0.005(2) 0.016(3) 0.010(3)
O5 0.0358(18) 0.035(2) 0.0303(17) 0.003(3) 0.0165(15) 0.000(3)
O6 0.047(2) 0.045(2) 0.0350(19) 0.001(3) 0.0240(18) -0.004(3)
C1 0.037(3) 0.032(3) 0.027(3) -0.008(3) 0.017(3) -0.005(3)
C2 0.043(4) 0.037(3) 0.030(3) -0.001(3) 0.018(3) -0.011(3)
C3 0.043(4) 0.043(4) 0.042(4) -0.006(3) 0.018(3) -0.012(3)
C4 0.057(4) 0.031(3) 0.057(4) -0.005(3) 0.017(4) -0.015(3)
C5 0.066(5) 0.036(4) 0.047(4) 0.013(3) 0.020(4) -0.005(3)
C6 0.042(4) 0.029(3) 0.028(3) 0.001(3) 0.008(3) -0.002(3)
C7 0.048(4) 0.033(3) 0.033(3) 0.005(3) 0.013(3) 0.006(3)
C8 0.036(4) 0.064(5) 0.036(4) 0.005(3) 0.007(3) -0.010(3)
C9 0.055(5) 0.067(5) 0.045(4) -0.005(4) 0.008(4) 0.010(4)
C11 0.036(3) 0.028(3) 0.029(3) -0.004(3) 0.014(3) -0.003(3)
C12 0.045(4) 0.032(3) 0.037(3) -0.005(3) 0.021(3) -0.009(3)
C13 0.049(4) 0.033(3) 0.050(4) 0.002(3) 0.023(3) 0.004(3)
C14 0.062(5) 0.038(4) 0.062(5) 0.002(4) 0.038(4) 0.014(4)
C15 0.062(4) 0.048(4) 0.040(4) -0.005(3) 0.032(4) 0.003(4)
C16 0.045(4) 0.038(4) 0.040(4) -0.002(3) 0.020(3) 0.000(3)
C17 0.057(4) 0.043(4) 0.031(3) -0.005(3) 0.025(3) -0.001(3)
C18 0.070(5) 0.039(4) 0.039(4) 0.008(3) 0.021(4) 0.007(4)
C19 0.075(6) 0.084(6) 0.049(5) 0.025(4) 0.027(4) -0.006(5)
C21 0.039(3) 0.033(3) 0.042(4) 0.012(3) 0.020(3) 0.007(3)
C22 0.035(3) 0.040(3) 0.038(3) 0.004(3) 0.020(3) 0.005(2)
C23 0.052(4) 0.057(4) 0.058(5) 0.000(4) 0.035(4) 0.000(4)
C24 0.040(4) 0.071(5) 0.068(5) -0.005(4) 0.032(4) -0.011(4)
C25 0.039(4) 0.075(6) 0.053(4) -0.003(4) 0.020(4) -0.008(4)
C26 0.035(3) 0.045(4) 0.042(4) 0.004(3) 0.015(3) -0.002(3)
C27 0.036(4) 0.045(4) 0.043(4) -0.003(3) 0.014(3) -0.008(3)
C28 0.068(5) 0.056(5) 0.051(4) -0.010(3) 0.040(4) -0.008(4)
C29 0.107(7) 0.044(4) 0.049(4) -0.006(4) 0.038(5) -0.011(5)
Cl1 0.111(3) 0.110(3) 0.070(2) 0.000 0.060(2) 0.000
C1S 0.090(6) 0.094(9) 0.070(5) -0.015(6) 0.042(5) -0.012(6)
Cl1S 0.129(3) 0.205(5) 0.0895(19) -0.021(2) 0.0407(18) -0.083(3)
Cl2S 0.152(4) 0.167(4) 0.229(6) -0.013(4) 0.077(4) 0.067(4)
Cl3S 0.206(5) 0.109(3) 0.164(4) -0.022(3) 0.121(4) -0.060(3)

loop_
_atom_type_symbol
_atom_type_description
_atom_type_scat_dispersion_real
_atom_type_scat_dispersion_imag
_atom_type_scat_source
C C 0.0033 0.0016 'International Tables Vol C Tables 4.2.6.8 and 6.1.1.4'
H H 0.0000 0.0000 'International Tables Vol C Tables 4.2.6.8 and 6.1.1.4'
N N 0.0061 0.0033 'International Tables Vol C Tables 4.2.6.8 and 6.1.1.4'
O O 0.0106 0.0060 'International Tables Vol C Tables 4.2.6.8 and 6.1.1.4'
P P 0.1023 0.0942 'International Tables Vol C Tables 4.2.6.8 and 6.1.1.4'
S S 0.1246 0.1234 'International Tables Vol C Tables 4.2.6.8 and 6.1.1.4'
Cl Cl 0.1484 0.1585 'International Tables Vol C Tables 4.2.6.8 and 6.1.1.4'
Ni Ni 0.3393 1.1124 'International Tables Vol C Tables 4.2.6.8 and 6.1.1.4'
Sm Sm -0.1638 3.4418 'International Tables Vol C Tables 4.2.6.8 and 6.1.1.4'

loop_
_geom_angle_atom_site_label_1
_geom_angle_atom_site_label_2
_geom_angle_atom_site_label_3
_geom_angle
_geom_angle_site_symmetry_1
_geom_angle_site_symmetry_3
_geom_angle_publ_flag
O3 Sm1 O3 115.4(2) . 2_656 ?
O3 Sm1 O5 65.13(15) . . ?
O3 Sm1 O5 113.24(15) 2_656 . ?
O3 Sm1 O5 113.24(15) . 2_656 ?
O3 Sm1 O5 65.13(15) 2_656 2_656 ?
O5 Sm1 O5 177.2(3) . 2_656 ?
O3 Sm1 O1 177.1(2) . 2_656 ?
O3 Sm1 O1 64.35(11) 2_656 2_656 ?
O5 Sm1 O1 117.74(15) . 2_656 ?
O5 Sm1 O1 63.91(15) 2_656 2_656 ?
O3 Sm1 O1 64.35(11) . . ?
O3 Sm1 O1 177.1(2) 2_656 . ?
O5 Sm1 O1 63.91(15) . . ?
O5 Sm1 O1 117.74(15) 2_656 . ?
O1 Sm1 O1 116.0(2) 2_656 . ?
O3 Sm1 O2 110.02(15) . . ?
O3 Sm1 O2 125.37(14) 2_656 . ?
O5 Sm1 O2 112.31(16) . . ?
O5 Sm1 O2 70.26(15) 2_656 . ?
O1 Sm1 O2 68.71(15) 2_656 . ?
O1 Sm1 O2 56.59(14) . . ?
O3 Sm1 O2 125.37(14) . 2_656 ?
O3 Sm1 O2 110.02(15) 2_656 2_656 ?
O5 Sm1 O2 70.26(15) . 2_656 ?
O5 Sm1 O2 112.31(16) 2_656 2_656 ?
O1 Sm1 O2 56.59(14) 2_656 2_656 ?
O1 Sm1 O2 68.71(15) . 2_656 ?
O2 Sm1 O2 60.8(2) . 2_656 ?
O3 Sm1 O4 67.97(15) . 2_656 ?
O3 Sm1 O4 56.41(14) 2_656 2_656 ?
O5 Sm1 O4 66.83(16) . 2_656 ?
O5 Sm1 O4 110.56(17) 2_656 2_656 ?
O1 Sm1 O4 113.31(16) 2_656 2_656 ?
O1 Sm1 O4 121.68(15) . 2_656 ?
O2 Sm1 O4 177.97(17) . 2_656 ?
O2 Sm1 O4 119.99(11) 2_656 2_656 ?
O3 Sm1 O4 56.41(14) . . ?
O3 Sm1 O4 67.97(15) 2_656 . ?
O5 Sm1 O4 110.56(17) . . ?
O5 Sm1 O4 66.83(16) 2_656 . ?
O1 Sm1 O4 121.68(15) 2_656 . ?
O1 Sm1 O4 113.31(16) . . ?
O2 Sm1 O4 119.99(11) . . ?
O2 Sm1 O4 177.97(17) 2_656 . ?
O4 Sm1 O4 59.3(2) 2_656 . ?
O3 Sm1 O6 68.40(15) . 2_656 ?
O3 Sm1 O6 114.46(15) 2_656 2_656 ?
O5 Sm1 O6 123.61(10) . 2_656 ?
O5 Sm1 O6 56.53(11) 2_656 2_656 ?
O1 Sm1 O6 108.90(15) 2_656 2_656 ?
O1 Sm1 O6 68.31(15) . 2_656 ?
O2 Sm1 O6 57.81(15) . 2_656 ?
O2 Sm1 O6 117.28(16) 2_656 2_656 ?
O4 Sm1 O6 120.93(17) 2_656 2_656 ?
O4 Sm1 O6 63.95(16) . 2_656 ?
O3 Sm1 O6 114.46(15) . . ?
O3 Sm1 O6 68.40(15) 2_656 . ?
O5 Sm1 O6 56.53(11) . . ?
O5 Sm1 O6 123.61(10) 2_656 . ?
O1 Sm1 O6 68.31(15) 2_656 . ?
O1 Sm1 O6 108.90(15) . . ?
O2 Sm1 O6 117.28(16) . . ?
O2 Sm1 O6 57.81(15) 2_656 . ?
O4 Sm1 O6 63.95(16) 2_656 . ?
O4 Sm1 O6 120.93(17) . . ?
O6 Sm1 O6 175.1(2) 2_656 . ?
N6 Ni1 O1 160.6(2) . . ?
N6 Ni1 N4 87.0(2) . . ?
O1 Ni1 N4 111.1(2) . . ?
N6 Ni1 O3 110.4(2) . . ?
O1 Ni1 O3 78.62(14) . . ?
N4 Ni1 O3 86.7(2) . . ?
N6 Ni1 O5 86.53(19) . . ?
O1 Ni1 O5 78.16(19) . . ?
N4 Ni1 O5 161.5(2) . . ?
O3 Ni1 O5 79.33(19) . . ?
N6 Ni1 N2 87.3(2) . . ?
O1 Ni1 N2 86.7(2) . . ?
N4 Ni1 N2 87.4(2) . . ?
O3 Ni1 N2 161.0(2) . . ?
O5 Ni1 N2 109.6(2) . . ?
N6 Ni1 Sm1 126.58(15) . . ?
O1 Ni1 Sm1 47.28(13) . . ?
N4 Ni1 Sm1 127.54(15) . . ?
O3 Ni1 Sm1 46.85(14) . . ?
O5 Ni1 Sm1 47.08(9) . . ?
N2 Ni1 Sm1 127.47(14) . . ?
N1 P1 N3 104.8(3) . . ?
N1 P1 N5 105.8(3) . . ?
N3 P1 N5 105.8(3) . . ?
N1 P1 S1 113.2(2) . . ?
N3 P1 S1 113.3(2) . . ?
N5 P1 S1 113.2(2) . . ?
N2 N1 C9 113.5(6) . . ?
N2 N1 P1 113.8(4) . . ?
C9 N1 P1 121.8(5) . . ?
C7 N2 N1 113.3(5) . . ?
C7 N2 Ni1 127.3(4) . . ?
N1 N2 Ni1 117.7(4) . . ?
N4 N3 C19 115.9(5) . . ?
N4 N3 P1 112.9(4) . . ?
C19 N3 P1 122.8(5) . . ?
C17 N4 N3 112.2(5) . . ?
C17 N4 Ni1 128.2(4) . . ?
N3 N4 Ni1 118.3(4) . . ?
C29 N5 N6 115.0(6) . . ?
C29 N5 P1 121.4(6) . . ?
N6 N5 P1 113.5(4) . . ?
C27 N6 N5 111.9(5) . . ?
C27 N6 Ni1 128.9(5) . . ?
N5 N6 Ni1 118.1(4) . . ?
C1 O1 Ni1 130.3(4) . . ?
C1 O1 Sm1 129.0(4) . . ?
Ni1 O1 Sm1 94.77(18) . . ?
C2 O2 C8 118.2(5) . . ?
C2 O2 Sm1 113.4(4) . . ?
C8 O2 Sm1 128.3(4) . . ?
C11 O3 Ni1 129.2(4) . . ?
C11 O3 Sm1 130.7(4) . . ?
Ni1 O3 Sm1 95.13(18) . . ?
C12 O4 C18 116.7(6) . . ?
C12 O4 Sm1 113.1(4) . . ?
C18 O4 Sm1 130.1(4) . . ?
C21 O5 Ni1 129.5(4) . . ?
C21 O5 Sm1 128.9(4) . . ?
Ni1 O5 Sm1 94.83(13) . . ?
C22 O6 C28 117.1(5) . . ?
C22 O6 Sm1 112.5(3) . . ?
C28 O6 Sm1 129.6(4) . . ?
O1 C1 C2 118.2(6) . . ?
O1 C1 C6 124.0(5) . . ?
C2 C1 C6 117.7(6) . . ?
O2 C2 C3 124.8(6) . . ?
O2 C2 C1 113.4(6) . . ?
C3 C2 C1 121.7(6) . . ?
C2 C3 C4 119.7(6) . . ?
C5 C4 C3 121.0(7) . . ?
C4 C5 C6 119.2(6) . . ?
C1 C6 C5 120.4(6) . . ?
C1 C6 C7 123.4(6) . . ?
C5 C6 C7 116.1(6) . . ?
N2 C7 C6 127.3(6) . . ?
O3 C11 C16 125.3(6) . . ?
O3 C11 C12 118.1(6) . . ?
C16 C11 C12 116.6(6) . . ?
C13 C12 O4 125.2(6) . . ?
C13 C12 C11 122.2(6) . . ?
O4 C12 C11 112.6(6) . . ?
C12 C13 C14 120.3(7) . . ?
C15 C14 C13 119.6(7) . . ?
C14 C15 C16 122.0(6) . . ?
C11 C16 C15 119.3(6) . . ?
C11 C16 C17 122.8(6) . . ?
C15 C16 C17 117.9(6) . . ?
N4 C17 C16 126.7(6) . . ?
O5 C21 C26 124.4(6) . . ?
O5 C21 C22 116.9(6) . . ?
C26 C21 C22 118.7(6) . . ?
O6 C22 C23 125.4(6) . . ?
O6 C22 C21 113.9(5) . . ?
C23 C22 C21 120.7(6) . . ?
C22 C23 C24 120.0(7) . . ?
C25 C24 C23 119.0(7) . . ?
C24 C25 C26 122.7(7) . . ?
C21 C26 C25 118.9(7) . . ?
C21 C26 C27 123.6(6) . . ?
C25 C26 C27 117.4(6) . . ?
N6 C27 C26 126.4(6) . . ?
O7A Cl1 O7A 121(2) . 2_655 ?
O7A Cl1 O8A 111.8(17) . 2_655 ?
O7A Cl1 O8A 110.0(13) 2_655 2_655 ?
O7A Cl1 O8A 110.0(13) . . ?
O7A Cl1 O8A 111.8(16) 2_655 . ?
O8A Cl1 O8A 87(2) 2_655 . ?
O7A Cl1 O8 72.2(15) . 2_655 ?
O7A Cl1 O8 141.1(15) 2_655 2_655 ?
O8A Cl1 O8 40.2(12) 2_655 2_655 ?
O8A Cl1 O8 93.5(14) . 2_655 ?
O7A Cl1 O8 141.1(14) . . ?
O7A Cl1 O8 72.2(15) 2_655 . ?
O8A Cl1 O8 93.5(14) 2_655 . ?
O8A Cl1 O8 40.2(12) . . ?
O8 Cl1 O8 122(2) 2_655 . ?
O7A Cl1 O7 42.4(11) . . ?
O7A Cl1 O7 99.6(12) 2_655 . ?
O8A Cl1 O7 149.5(14) 2_655 . ?
O8A Cl1 O7 89.3(13) . . ?
O8 Cl1 O7 110.1(12) 2_655 . ?
O8 Cl1 O7 102.6(10) . . ?
O7A Cl1 O7 99.6(12) . 2_655 ?
O7A Cl1 O7 42.4(11) 2_655 2_655 ?
O8A Cl1 O7 89.3(13) 2_655 2_655 ?
O8A Cl1 O7 149.5(14) . 2_655 ?
O8 Cl1 O7 102.6(10) 2_655 2_655 ?
O8 Cl1 O7 110.1(12) . 2_655 ?
O7 Cl1 O7 108.7(15) . 2_655 ?
O7A O7 Cl1 65.4(10) . . ?
O8A O8 Cl1 69.8(10) . . ?
O8A O8 O7A 122.0(14) . 2_655 ?
Cl1 O8 O7A 53.0(9) . 2_655 ?
O7 O7A Cl1 72.2(11) . . ?
O7 O7A O8 120.8(16) . 2_655 ?
Cl1 O7A O8 54.8(9) . 2_655 ?
O8 O8A Cl1 70.0(12) . . ?
Cl1S C1S Cl2S 109.3(6) . . ?
Cl1S C1S Cl3S 108.9(5) . . ?
Cl2S C1S Cl3S 112.0(6) . . ?
O1SA O1S O2SB 74(2) . 2_655 ?
O1S O1SA O2SB 60.4(18) . 2_655 ?
O1S O1SA O2SB 89(2) . . ?
O2SB O1SA O2SB 33(2) 2_655 . ?
O2S O2SA O2SB 79(2) . . ?
O2SB O2SB O1S 125(6) 2_655 2_655 ?
O2SB O2SB O1SA 88(4) 2_655 2_655 ?
O1S O2SB O1SA 45.7(16) 2_655 2_655 ?
O2SB O2SB O2SA 115(6) 2_655 . ?
O1S O2SB O2SA 120(2) 2_655 . ?
O1SA O2SB O2SA 142(3) 2_655 . ?
O2SB O2SB O1SA 59(3) 2_655 . ?
O1S O2SB O1SA 125(3) 2_655 . ?
O1SA O2SB O1SA 84(2) 2_655 . ?
O2SA O2SB O1SA 83(2) . . ?

loop_
_geom_bond_atom_site_label_1
_geom_bond_atom_site_label_2
_geom_bond_distance
_geom_bond_site_symmetry_2
_geom_bond_publ_flag
Sm1 O3 2.442(5) . ?
Sm1 O3 2.442(5) 2_656 ?
Sm1 O5 2.451(3) . ?
Sm1 O5 2.451(3) 2_656 ?
Sm1 O1 2.458(5) 2_656 ?
Sm1 O1 2.458(5) . ?
Sm1 O2 2.904(5) . ?
Sm1 O2 2.904(5) 2_656 ?
Sm1 O4 2.932(5) 2_656 ?
Sm1 O4 2.932(5) . ?
Sm1 O6 2.935(4) 2_656 ?
Sm1 O6 2.935(4) . ?
Ni1 N6 2.055(5) . ?
Ni1 O1 2.057(5) . ?
Ni1 N4 2.062(5) . ?
Ni1 O3 2.062(5) . ?
Ni1 O5 2.064(3) . ?
Ni1 N2 2.076(5) . ?
P1 N1 1.659(7) . ?
P1 N3 1.667(6) . ?
P1 N5 1.673(6) . ?
P1 S1 1.923(2) . ?
N1 N2 1.460(8) . ?
N1 C9 1.471(11) . ?
N2 C7 1.273(9) . ?
N3 N4 1.434(7) . ?
N3 C19 1.450(10) . ?
N4 C17 1.279(9) . ?
N5 C29 1.439(10) . ?
N5 N6 1.448(8) . ?
N6 C27 1.267(9) . ?
O1 C1 1.300(8) . ?
O2 C2 1.375(8) . ?
O2 C8 1.434(8) . ?
O3 C11 1.318(8) . ?
O4 C12 1.394(8) . ?
O4 C18 1.439(8) . ?
O5 C21 1.322(7) . ?
O6 C22 1.367(7) . ?
O6 C28 1.426(8) . ?
C1 C2 1.407(8) . ?
C1 C6 1.413(9) . ?
C2 C3 1.377(9) . ?
C3 C4 1.388(10) . ?
C4 C5 1.383(10) . ?
C5 C6 1.413(10) . ?
C6 C7 1.429(9) . ?
C11 C16 1.397(9) . ?
C11 C12 1.418(9) . ?
C12 C13 1.344(10) . ?
C13 C14 1.382(10) . ?
C14 C15 1.337(10) . ?
C15 C16 1.404(10) . ?
C16 C17 1.439(10) . ?
C21 C26 1.387(9) . ?
C21 C22 1.432(9) . ?
C22 C23 1.384(10) . ?
C23 C24 1.400(11) . ?
C24 C25 1.365(11) . ?
C25 C26 1.406(10) . ?
C26 C27 1.443(10) . ?
Cl1 O7A 1.429(15) . ?
Cl1 O7A 1.429(15) 2_655 ?
Cl1 O8A 1.460(15) 2_655 ?
Cl1 O8A 1.460(15) . ?
Cl1 O8 1.461(15) 2_655 ?
Cl1 O8 1.461(15) . ?
Cl1 O7 1.496(14) . ?
Cl1 O7 1.496(14) 2_655 ?
O7 O7A 1.06(3) . ?
O8 O8A 1.01(3) . ?
O8 O7A 1.70(3) 2_655 ?
O7A O8 1.70(3) 2_655 ?
C1S Cl1S 1.705(8) . ?
C1S Cl2S 1.718(9) . ?
C1S Cl3S 1.726(9) . ?
O1S O1SA 1.15(3) . ?
O1S O2SB 1.40(4) 2_655 ?
O1SA O2SB 1.55(4) 2_655 ?
O1SA O2SB 1.80(4) . ?
O2S O2SA 1.32(4) . ?
O2SA O2SB 1.78(5) . ?
O2SB O2SB 0.98(6) 2_655 ?
O2SB O1S 1.40(4) 2_655 ?
O2SB O1SA 1.55(4) 2_655 ?
